data_4062462
loop_
_publ_author_name
'Wong, Wai-Yeung'
'Ting, Fai-Lung'
'Lin, Zhenyang'

_publ_section_title
;
 Activation of Tri(2-furyl)phosphine by [Ru~4~(\m-H)~4~(CO)~12~]:
 The First Example of Coordinated Furyl and Furyne Ligands at
 Tetraruthenium Phosphide and Phosphinidene Clusters
;
_journal_issue 24
_journal_name_full Organometallics
_journal_page_first 5100
_journal_page_last 5108
_journal_paper_doi 10.1021/om0341193
_journal_volume 22
_journal_year 2003
_chemical_formula_sum 'C41 H25 O17 P3 Ru4'
_chemical_formula_weight 1286.80
_space_group_IT_number 15
_symmetry_cell_setting monoclinic
_symmetry_space_group_name_Hall '-C 2yc'
_symmetry_space_group_name_H-M 'C 1 2/c 1'
_cell_angle_alpha 90.00
_cell_angle_beta 98.8300(10)
_cell_angle_gamma 90.00
_cell_formula_units_Z 8
_cell_length_a 37.575(3)
_cell_length_b 12.6602(9)
_cell_length_c 19.4740(13)
_cell_measurement_temperature 293(2)
_cell_volume 9154.1(11)
_diffrn_ambient_temperature 293(2)
_exptl_crystal_density_diffrn 1.867
_cod_depositor_comments
;
The following automatic conversions were performed:
'_symmetry_cell_setting' value 'Monoclinic' changed to 'monoclinic'
according to '/home/saulius/struct/CIF-dictionaries/cif_core.dic'
dictionary named 'cif_core.dic' version 2.4.1 from 2010-06-29.

Automatic conversion script
Id: cif_fix_enum 1527 2010-12-29 10:47:43Z saulius 
;
_cod_original_sg_symbol_H-M 'C 2/c'
_cod_database_code 4062462

loop_
_symmetry_equiv_pos_as_xyz
'x, y, z'
'-x, y, -z+1/2'
'x+1/2, y+1/2, z'
'-x+1/2, y+1/2, -z+1/2'
'-x, -y, -z'
'x, -y, z-1/2'
'-x+1/2, -y+1/2, -z'
'x+1/2, -y+1/2, z-1/2'

loop_
_atom_site_label
_atom_site_type_symbol
_atom_site_fract_x
_atom_site_fract_y
_atom_site_fract_z
_atom_site_U_iso_or_equiv
_atom_site_adp_type
_atom_site_occupancy
_atom_site_symmetry_multiplicity
_atom_site_calc_flag
_atom_site_refinement_flags
_atom_site_disorder_assembly
_atom_site_disorder_group
C1 C 0.14065(11) 0.2521(3) 1.0822(2) 0.0514(10) Uani 1 1 d . . .
C2 C 0.08630(11) 0.3919(4) 1.0794(2) 0.0541(10) Uani 1 1 d . . .
C3 C 0.20062(11) 0.2915(4) 0.9966(2) 0.0569(11) Uani 1 1 d . . .
C4 C 0.20123(12) 0.3697(4) 0.8680(3) 0.0634(12) Uani 1 1 d . . .
C5 C 0.14979(13) 0.5583(4) 0.7667(3) 0.0691(13) Uani 1 1 d . . .
C6 C 0.17547(13) 0.6332(4) 0.8878(3) 0.0725(14) Uani 1 1 d . . .
C7 C 0.03242(11) 0.5058(3) 0.8710(3) 0.0584(12) Uani 1 1 d . . .
C8 C 0.07045(11) 0.5915(4) 0.9887(3) 0.0598(11) Uani 1 1 d . . .
C9 C 0.09813(11) 0.6229(4) 0.8582(2) 0.0593(11) Uani 1 1 d . . .
C10 C 0.12547(9) 0.3543(3) 0.83055(18) 0.0400(8) Uani 1 1 d . . .
C11 C 0.09421(9) 0.4127(3) 0.82939(19) 0.0398(8) Uani 1 1 d . . .
C12 C 0.07583(11) 0.4060(3) 0.7585(2) 0.0527(10) Uani 1 1 d . . .
H12A H 0.0540 0.4379 0.7409 0.063 Uiso 1 1 calc R . .
C13 C 0.09550(12) 0.3465(4) 0.7233(2) 0.0588(11) Uani 1 1 d . . .
H13A H 0.0892 0.3294 0.6766 0.071 Uiso 1 1 calc R . .
C14 C 0.03785(11) 0.1867(3) 1.0734(2) 0.0496(10) Uani 1 1 d . . .
C15 C 0.00218(12) 0.1913(4) 1.0705(3) 0.0672(13) Uani 1 1 d . . .
H15A H -0.0151 0.1826 1.0312 0.081 Uiso 1 1 calc R . .
C16 C -0.00424(16) 0.2120(5) 1.1392(3) 0.0852(17) Uani 1 1 d . . .
H16A H -0.0266 0.2189 1.1536 0.102 Uiso 1 1 calc R . .
C17 C 0.02716(16) 0.2197(5) 1.1781(3) 0.0849(17) Uani 1 1 d . . .
H17A H 0.0306 0.2339 1.2255 0.102 Uiso 1 1 calc R . .
C18 C 0.08444(11) 0.0448(3) 1.0222(2) 0.0522(10) Uani 1 1 d . . .
C19 C 0.09066(19) -0.0282(6) 0.9769(4) 0.117(3) Uani 1 1 d . . .
H19A H 0.0858 -0.0249 0.9287 0.140 Uiso 1 1 calc R . .
C20 C 0.1069(3) -0.1151(7) 1.0202(6) 0.166(6) Uani 1 1 d . . .
H20A H 0.1135 -0.1807 1.0045 0.200 Uiso 1 1 calc R . .
C21 C 0.1102(3) -0.0869(7) 1.0789(7) 0.177(6) Uani 1 1 d . . .
H21A H 0.1204 -0.1287 1.1159 0.212 Uiso 1 1 calc R . .
C22 C 0.03305(10) 0.1599(3) 0.9323(2) 0.0486(10) Uani 1 1 d . . .
C23 C 0.02073(12) 0.2259(4) 0.8816(2) 0.0610(12) Uani 1 1 d . . .
H23A H 0.0299 0.2922 0.8735 0.073 Uiso 1 1 calc R . .
C24 C -0.00971(13) 0.1740(5) 0.8416(3) 0.0788(16) Uani 1 1 d . . .
H24A H -0.0241 0.2000 0.8021 0.095 Uiso 1 1 calc R . .
C25 C -0.01311(16) 0.0845(6) 0.8714(3) 0.101(2) Uani 1 1 d . . .
H25A H -0.0311 0.0357 0.8562 0.121 Uiso 1 1 calc R . .
C26 C 0.18780(13) 0.0485(4) 0.9367(2) 0.0604(12) Uani 1 1 d . . .
C27 C 0.2042(2) -0.0419(6) 0.9363(4) 0.144(3) Uani 1 1 d . . .
H27A H 0.2103 -0.0760 0.8975 0.173 Uiso 1 1 calc R . .
C28 C 0.2110(2) -0.0792(6) 1.0060(4) 0.138(3) Uani 1 1 d . . .
H28A H 0.2217 -0.1429 1.0215 0.166 Uiso 1 1 calc R . .
C29 C 0.2001(3) -0.0104(7) 1.0414(4) 0.139(3) Uani 1 1 d . . .
H29A H 0.2022 -0.0139 1.0896 0.167 Uiso 1 1 calc R . .
C30 C 0.13031(12) 0.0799(3) 0.8293(2) 0.0535(10) Uani 1 1 d . . .
C31 C 0.09576(12) 0.1072(4) 0.8186(2) 0.0616(12) Uani 1 1 d . . .
H31A H 0.0865 0.1722 0.8293 0.074 Uiso 1 1 calc R . .
C32 C 0.07552(16) 0.0202(5) 0.7880(3) 0.0814(16) Uani 1 1 d . . .
H32A H 0.0507 0.0157 0.7755 0.098 Uiso 1 1 calc R . .
C33 C 0.09996(19) -0.0541(5) 0.7811(3) 0.106(2) Uani 1 1 d . . .
H33A H 0.0944 -0.1199 0.7611 0.128 Uiso 1 1 calc R . .
C34 C 0.20044(12) 0.1259(4) 0.8095(2) 0.0603(12) Uani 1 1 d . . .
C35 C 0.1976(2) 0.1009(8) 0.7447(3) 0.157(4) Uani 1 1 d . . .
H35A H 0.1765 0.0808 0.7163 0.188 Uiso 1 1 calc R . .
C36 C 0.2320(2) 0.1094(7) 0.7243(4) 0.127(3) Uani 1 1 d . . .
H36A H 0.2381 0.0927 0.6811 0.152 Uiso 1 1 calc R . .
C37 C 0.2516(2) 0.1423(9) 0.7734(5) 0.158(4) Uani 1 1 d . . .
H37A H 0.2761 0.1547 0.7744 0.190 Uiso 1 1 calc R . .
C38 C 0.16626(10) 0.5375(3) 1.0391(2) 0.0469(10) Uani 1 1 d . . .
C39 C 0.1992(2) 0.5448(8) 1.0625(5) 0.217(6) Uani 1 1 d . . .
H39A H 0.2173 0.5068 1.0461 0.260 Uiso 1 1 calc R . .
C40 C 0.20505(19) 0.6204(7) 1.1184(4) 0.141(4) Uani 1 1 d . . .
H40A H 0.2269 0.6400 1.1442 0.169 Uiso 1 1 calc R . .
C41 C 0.1783(2) 0.6499(7) 1.1239(4) 0.137(3) Uani 1 1 d . . .
H41A H 0.1743 0.7034 1.1545 0.164 Uiso 1 1 calc R . .
O1 O 0.15944(9) 0.2128(3) 1.12548(17) 0.0789(10) Uani 1 1 d . . .
O2 O 0.07356(10) 0.4369(3) 1.12010(18) 0.0835(11) Uani 1 1 d . . .
O3 O 0.22207(8) 0.2823(4) 1.04369(18) 0.0919(12) Uani 1 1 d . . .
O4 O 0.22398(9) 0.3960(3) 0.8387(2) 0.1033(14) Uani 1 1 d . . .
O5 O 0.15378(11) 0.5817(4) 0.7114(2) 0.1102(15) Uani 1 1 d . . .
O6 O 0.19711(11) 0.6958(3) 0.9032(3) 0.1189(17) Uani 1 1 d . . .
O7 O 0.00381(9) 0.5079(3) 0.8425(2) 0.0992(14) Uani 1 1 d . . .
O8 O 0.06307(10) 0.6474(3) 1.0310(2) 0.0921(12) Uani 1 1 d . . .
O9 O 0.08832(9) 0.7049(3) 0.8350(2) 0.0913(12) Uani 1 1 d . . .
O10 O 0.12647(7) 0.3129(2) 0.76411(13) 0.0508(7) Uani 1 1 d . . .
O11 O 0.05422(9) 0.2040(3) 1.13975(16) 0.0744(10) Uani 1 1 d . . .
O12 O 0.09724(14) 0.0155(4) 1.0872(3) 0.1299(17) Uani 1 1 d . . .
O13 O 0.01241(10) 0.0696(3) 0.92733(18) 0.0881(12) Uani 1 1 d . . .
O14 O 0.18442(15) 0.0716(4) 1.0032(2) 0.1280(18) Uani 1 1 d . . .
O15 O 0.13411(10) -0.0219(3) 0.8069(2) 0.0963(13) Uani 1 1 d . . .
O16 O 0.23359(12) 0.1595(5) 0.8282(3) 0.163(3) Uani 1 1 d . . .
O17 O 0.15096(12) 0.5985(5) 1.0801(3) 0.152(2) Uani 1 1 d . . .
P1 P 0.06661(3) 0.17635(8) 1.00753(5) 0.0407(2) Uani 1 1 d . . .
P2 P 0.17027(3) 0.14399(9) 0.87152(5) 0.0453(2) Uani 1 1 d . . .
P3 P 0.14054(2) 0.45624(8) 0.97534(5) 0.0389(2) Uani 1 1 d . . .
Ru1 Ru 0.107313(8) 0.31751(2) 1.011130(15) 0.03670(9) Uani 1 1 d . . .
Ru2 Ru 0.164948(7) 0.31518(2) 0.914932(16) 0.03757(9) Uani 1 1 d . . .
Ru3 Ru 0.141941(8) 0.52818(3) 0.857021(18) 0.04492(10) Uani 1 1 d . . .
Ru4 Ru 0.080821(8) 0.50097(2) 0.915748(17) 0.04129(9) Uani 1 1 d . . .
H2 H 0.0695(11) 0.355(4) 0.950(2) 0.083(14) Uiso 1 1 d . . .
H1 H 0.1266(9) 0.252(3) 0.9470(18) 0.057(11) Uiso 1 1 d . . .

loop_
_atom_site_aniso_label
_atom_site_aniso_U_11
_atom_site_aniso_U_22
_atom_site_aniso_U_33
_atom_site_aniso_U_23
_atom_site_aniso_U_13
_atom_site_aniso_U_12
C1 0.057(2) 0.053(3) 0.044(2) -0.0017(19) 0.008(2) 0.004(2)
C2 0.053(2) 0.055(3) 0.057(3) -0.007(2) 0.015(2) -0.004(2)
C3 0.040(2) 0.074(3) 0.055(3) -0.012(2) 0.002(2) 0.007(2)
C4 0.046(2) 0.059(3) 0.086(4) 0.011(2) 0.015(2) 0.003(2)
C5 0.061(3) 0.070(3) 0.078(4) 0.023(3) 0.015(3) -0.012(2)
C6 0.062(3) 0.058(3) 0.095(4) 0.010(3) 0.007(3) -0.011(2)
C7 0.037(2) 0.054(3) 0.083(3) 0.000(2) 0.002(2) 0.0101(19)
C8 0.053(3) 0.046(3) 0.079(3) -0.003(2) 0.005(2) 0.005(2)
C9 0.051(2) 0.048(3) 0.081(3) 0.011(2) 0.015(2) 0.003(2)
C10 0.042(2) 0.040(2) 0.037(2) 0.0015(16) 0.0050(16) -0.0032(17)
C11 0.0388(19) 0.036(2) 0.044(2) 0.0048(16) 0.0040(16) -0.0031(16)
C12 0.051(2) 0.054(3) 0.049(2) 0.012(2) -0.005(2) 0.000(2)
C13 0.071(3) 0.066(3) 0.037(2) 0.004(2) 0.000(2) 0.000(2)
C14 0.052(2) 0.051(3) 0.048(2) 0.0111(19) 0.0130(19) 0.0000(19)
C15 0.053(3) 0.084(4) 0.068(3) 0.006(2) 0.020(2) 0.006(2)
C16 0.079(4) 0.101(4) 0.087(4) 0.020(3) 0.051(3) 0.022(3)
C17 0.096(4) 0.108(5) 0.059(3) 0.009(3) 0.038(3) 0.021(4)
C18 0.056(2) 0.048(3) 0.054(3) 0.011(2) 0.013(2) 0.001(2)
C19 0.142(6) 0.101(5) 0.104(5) -0.038(4) 0.010(4) 0.056(5)
C20 0.134(7) 0.059(5) 0.310(17) -0.056(8) 0.044(10) 0.014(5)
C21 0.128(7) 0.082(7) 0.323(17) 0.119(8) 0.042(10) 0.051(6)
C22 0.046(2) 0.047(2) 0.051(2) -0.0006(19) 0.0044(19) -0.0120(18)
C23 0.063(3) 0.055(3) 0.063(3) 0.017(2) 0.000(2) -0.005(2)
C24 0.064(3) 0.098(5) 0.067(3) 0.014(3) -0.013(3) 0.002(3)
C25 0.094(4) 0.111(5) 0.084(4) 0.011(4) -0.030(3) -0.043(4)
C26 0.077(3) 0.050(3) 0.049(3) -0.001(2) -0.006(2) 0.013(2)
C27 0.228(9) 0.107(6) 0.090(5) 0.005(4) -0.001(5) 0.104(6)
C28 0.184(8) 0.095(6) 0.120(6) 0.028(5) -0.021(6) 0.082(6)
C29 0.198(9) 0.118(7) 0.089(5) 0.050(5) -0.018(6) 0.024(6)
C30 0.067(3) 0.038(2) 0.052(3) -0.0028(18) -0.002(2) 0.001(2)
C31 0.061(3) 0.057(3) 0.066(3) 0.002(2) 0.005(2) -0.008(2)
C32 0.074(3) 0.075(4) 0.086(4) 0.021(3) -0.013(3) -0.014(3)
C33 0.122(5) 0.069(4) 0.115(5) -0.008(4) -0.026(4) -0.043(4)
C34 0.052(3) 0.071(3) 0.056(3) -0.019(2) 0.005(2) 0.019(2)
C35 0.098(5) 0.304(13) 0.068(4) -0.049(6) 0.013(4) -0.002(6)
C36 0.117(6) 0.192(9) 0.079(5) -0.054(5) 0.038(4) 0.012(6)
C37 0.085(5) 0.282(12) 0.118(7) -0.041(8) 0.050(5) 0.025(6)
C38 0.038(2) 0.047(2) 0.056(3) -0.0168(19) 0.0073(18) 0.0018(17)
C39 0.108(6) 0.238(11) 0.272(12) -0.210(10) -0.075(7) 0.063(6)
C40 0.074(4) 0.170(8) 0.162(7) -0.106(6) -0.033(5) 0.010(5)
C41 0.111(6) 0.156(7) 0.133(6) -0.107(6) -0.015(5) -0.008(5)
O1 0.085(2) 0.089(3) 0.055(2) 0.0083(18) -0.0118(18) 0.020(2)
O2 0.099(3) 0.079(3) 0.081(2) -0.025(2) 0.040(2) 0.008(2)
O3 0.058(2) 0.137(4) 0.072(2) -0.014(2) -0.0193(19) 0.016(2)
O4 0.067(2) 0.104(3) 0.153(4) 0.036(3) 0.062(2) 0.001(2)
O5 0.111(3) 0.136(4) 0.085(3) 0.044(3) 0.019(2) -0.032(3)
O6 0.097(3) 0.082(3) 0.171(5) -0.001(3) 0.001(3) -0.050(2)
O7 0.047(2) 0.105(3) 0.135(4) -0.019(2) -0.019(2) 0.0110(19)
O8 0.107(3) 0.073(3) 0.096(3) -0.032(2) 0.012(2) 0.019(2)
O9 0.080(2) 0.058(2) 0.142(3) 0.043(2) 0.035(2) 0.0200(18)
O10 0.0576(17) 0.0575(18) 0.0386(15) 0.0015(12) 0.0112(13) 0.0006(13)
O11 0.067(2) 0.114(3) 0.0447(18) 0.0043(17) 0.0144(16) 0.0111(19)
O12 0.147(4) 0.115(4) 0.125(4) 0.046(3) 0.012(3) 0.033(3)
O13 0.097(3) 0.078(3) 0.079(2) 0.0163(19) -0.020(2) -0.046(2)
O14 0.214(5) 0.098(3) 0.066(3) 0.021(2) 0.002(3) 0.057(3)
O15 0.094(3) 0.049(2) 0.134(4) -0.026(2) -0.019(3) 0.0063(19)
O16 0.072(3) 0.305(8) 0.118(4) -0.077(4) 0.031(3) -0.004(4)
O17 0.093(3) 0.168(5) 0.187(5) -0.105(4) -0.004(3) -0.001(3)
P1 0.0422(5) 0.0415(6) 0.0390(5) 0.0046(4) 0.0083(4) -0.0011(4)
P2 0.0486(6) 0.0441(6) 0.0419(6) -0.0044(4) 0.0025(5) 0.0099(5)
P3 0.0322(5) 0.0364(5) 0.0472(6) -0.0044(4) 0.0033(4) -0.0012(4)
Ru1 0.03610(16) 0.03718(17) 0.03679(17) -0.00247(12) 0.00554(12) 0.00051(12)
Ru2 0.03182(15) 0.03883(17) 0.04198(18) -0.00204(12) 0.00537(12) 0.00243(12)
Ru3 0.03948(17) 0.03823(18) 0.0570(2) 0.00699(14) 0.00716(15) -0.00459(13)
Ru4 0.03287(16) 0.03459(17) 0.0558(2) 0.00091(13) 0.00475(13) 0.00213(12)

loop_
_geom_bond_atom_site_label_1
_geom_bond_atom_site_label_2
_geom_bond_distance
_geom_bond_site_symmetry_2
_geom_bond_publ_flag
C1 O1 1.128(5) . ?
C1 Ru1 1.908(4) . ?
C2 O2 1.139(5) . ?
C2 Ru1 1.898(4) . ?
C3 O3 1.130(5) . ?
C3 Ru2 1.939(4) . ?
C4 O4 1.147(5) . ?
C4 Ru2 1.885(5) . ?
C5 O5 1.149(5) . ?
C5 Ru3 1.867(5) . ?
C6 O6 1.142(5) . ?
C6 Ru3 1.866(5) . ?
C7 O7 1.133(5) . ?
C7 Ru4 1.893(4) . ?
C8 O8 1.151(5) . ?
C8 Ru4 1.912(5) . ?
C9 O9 1.169(5) . ?
C9 Ru3 2.039(4) . ?
C9 Ru4 2.070(4) . ?
C10 C11 1.385(5) . ?
C10 O10 1.402(4) . ?
C10 Ru2 2.097(4) . ?
C10 Ru3 2.323(4) . ?
C11 C12 1.448(5) . ?
C11 Ru4 2.142(4) . ?
C11 Ru3 2.312(3) . ?
C12 C13 1.319(6) . ?
C13 O10 1.372(5) . ?
C14 C15 1.334(6) . ?
C14 O11 1.362(5) . ?
C14 P1 1.804(4) . ?
C15 C16 1.420(7) . ?
C16 C17 1.305(7) . ?
C17 O11 1.365(5) . ?
C18 C19 1.322(7) . ?
C18 O12 1.337(6) . ?
C18 P1 1.801(4) . ?
C19 C20 1.461(12) . ?
C20 C21 1.186(15) . ?
C21 O12 1.402(9) . ?
C22 C23 1.322(6) . ?
C22 O13 1.376(5) . ?
C22 P1 1.792(4) . ?
C23 C24 1.440(6) . ?
C24 C25 1.289(7) . ?
C25 O13 1.349(6) . ?
C26 C27 1.300(7) . ?
C26 O14 1.353(6) . ?
C26 P2 1.803(4) . ?
C27 C28 1.423(9) . ?
C28 C29 1.220(10) . ?
C29 O14 1.358(7) . ?
C30 C31 1.329(6) . ?
C30 O15 1.375(5) . ?
C30 P2 1.791(4) . ?
C31 C32 1.417(7) . ?
C32 C33 1.335(8) . ?
C33 O15 1.366(6) . ?
C34 C35 1.288(7) . ?
C34 O16 1.314(6) . ?
C34 P2 1.794(5) . ?
C35 C36 1.415(9) . ?
C36 C37 1.189(9) . ?
C37 O16 1.366(8) . ?
C38 C39 1.256(7) . ?
C38 O17 1.306(5) . ?
C38 P3 1.780(4) . ?
C39 C40 1.440(8) . ?
C39 C41 2.025(10) . ?
C40 C41 1.091(8) . ?
C41 O17 1.393(7) . ?
P1 Ru1 2.3462(10) . ?
P2 Ru2 2.3460(11) . ?
P3 Ru1 2.3230(10) . ?
P3 Ru2 2.3969(10) . ?
P3 Ru4 2.4296(10) . ?
P3 Ru3 2.4856(11) . ?
Ru1 Ru4 3.0444(4) . ?
Ru1 Ru2 3.0734(4) . ?
Ru2 Ru3 2.9985(5) . ?
Ru3 Ru4 2.7399(5) . ?
